data_4082327
loop_
_publ_author_name
'Chilleck, Maren A.'
'Braun, Thomas'
'Braun, Beatrice'
'Mebs, Stefan'

_publ_section_title
;
 Neutral and Cationic Zinc Complexes with N- and S-Donor-Functionalized
 Cyclopentadienyl Ligands
;
_journal_issue 2
_journal_name_full Organometallics
_journal_page_first 551
_journal_paper_doi 10.1021/om401076g
_journal_volume 33
_journal_year 2014
_chemical_formula_moiety 'C24 H39 N Zn'
_chemical_formula_sum 'C24 H39 N Zn'
_chemical_formula_weight 406.93
_chemical_name_systematic
; 
 ? 
;
_space_group_IT_number 14
_symmetry_cell_setting monoclinic
_symmetry_Int_Tables_number 14
_symmetry_space_group_name_Hall '-P 2ybc'
_symmetry_space_group_name_H-M 'P 1 21/c 1'
_atom_sites_solution_hydrogens geom
_atom_sites_solution_primary direct
_atom_sites_solution_secondary difmap
_audit_creation_method SHELXL-97
_cell_angle_alpha 90.00
_cell_angle_beta 101.634(4)
_cell_angle_gamma 90.00
_cell_formula_units_Z 4
_cell_length_a 8.5872(5)
_cell_length_b 16.2279(10)
_cell_length_c 16.4692(9)
_cell_measurement_reflns_used 18436
_cell_measurement_temperature 100(2)
_cell_measurement_theta_max 27.96
_cell_measurement_theta_min 2.42
_cell_volume 2247.9(2)
_computing_cell_refinement 'STOE X-AREA'
_computing_data_collection 'STOE X-AREA'
_computing_data_reduction 'STOE X-RED'
_computing_structure_refinement 'SHELXL-97 (Sheldrick, 1997)'
_computing_structure_solution SIR-97
_diffrn_ambient_temperature 100(2)
_diffrn_detector 'image plate (34 cm diameter)'
_diffrn_detector_area_resol_mean 6.67
_diffrn_detector_type STOE
_diffrn_measured_fraction_theta_full 1.000
_diffrn_measured_fraction_theta_max 0.996
_diffrn_measurement_details ' 318 frames, detector distance = 110 mm'
_diffrn_measurement_device '2-circle goniometer'
_diffrn_measurement_device_type 'STOE IPDS 2T'
_diffrn_measurement_method 'rotation method'
_diffrn_radiation_collimation '0.5 mm diameter, monocapillary'
_diffrn_radiation_monochromator 'plane graphite'
_diffrn_radiation_polarisn_norm 0
_diffrn_radiation_type 'Mo K\a'
_diffrn_radiation_wavelength 0.71073
_diffrn_reflns_av_R_equivalents 0.1432
_diffrn_reflns_av_sigmaI/netI 0.0815
_diffrn_reflns_limit_h_max 10
_diffrn_reflns_limit_h_min -11
_diffrn_reflns_limit_k_max 21
_diffrn_reflns_limit_k_min -21
_diffrn_reflns_limit_l_max 21
_diffrn_reflns_limit_l_min -21
_diffrn_reflns_number 27445
_diffrn_reflns_theta_full 25.00
_diffrn_reflns_theta_max 28.37
_diffrn_reflns_theta_min 2.42
_diffrn_source 'sealed X-ray tube, 12 x 0.4 mm long-fine focus'
_diffrn_source_current 45
_diffrn_source_power 2.25
_diffrn_source_voltage 50
_exptl_absorpt_coefficient_mu 1.100
_exptl_absorpt_correction_T_max 0.9075
_exptl_absorpt_correction_T_min 0.6864
_exptl_absorpt_correction_type multi-scan
_exptl_absorpt_process_details 'Spek, 2003'
_exptl_crystal_colour colorless
_exptl_crystal_density_diffrn 1.202
_exptl_crystal_density_method 'not measured'
_exptl_crystal_description plate
_exptl_crystal_F_000 880
_exptl_crystal_size_max 0.37
_exptl_crystal_size_mid 0.22
_exptl_crystal_size_min 0.09
_refine_diff_density_max 0.765
_refine_diff_density_min -1.376
_refine_diff_density_rms 0.075
_refine_ls_extinction_method none
_refine_ls_goodness_of_fit_ref 1.095
_refine_ls_hydrogen_treatment mixed
_refine_ls_matrix_type full
_refine_ls_number_parameters 246
_refine_ls_number_reflns 5607
_refine_ls_number_restraints 0
_refine_ls_restrained_S_all 1.095
_refine_ls_R_factor_all 0.1259
_refine_ls_R_factor_gt 0.0814
_refine_ls_shift/su_max 0.003
_refine_ls_shift/su_mean 0.000
_refine_ls_structure_factor_coef Fsqd
_refine_ls_weighting_details 'calc w=1/[\s^2^(Fo^2^)+(0.0810P)^2^+1.1161P] where P=(Fo^2^+2Fc^2^)/3'
_refine_ls_weighting_scheme calc
_refine_ls_wR_factor_gt 0.1761
_refine_ls_wR_factor_ref 0.1986
_reflns_number_gt 3729
_reflns_number_total 5607
_reflns_threshold_expression >2sigma(I)
_cod_data_source_file om401076g_si_002.cif
_cod_data_source_block complex5_mc4052
_cod_original_sg_symbol_H-M 'P 21/c'
_cod_database_code 4082327

loop_
_symmetry_equiv_pos_as_xyz
'x, y, z'
'-x, y+1/2, -z+1/2'
'-x, -y, -z'
'x, -y-1/2, z-1/2'

loop_
_atom_site_label
_atom_site_type_symbol
_atom_site_fract_x
_atom_site_fract_y
_atom_site_fract_z
_atom_site_U_iso_or_equiv
_atom_site_adp_type
_atom_site_occupancy
_atom_site_symmetry_multiplicity
_atom_site_calc_flag
_atom_site_refinement_flags
_atom_site_disorder_assembly
_atom_site_disorder_group
C1 C 0.3957(5) 0.0414(3) 0.2955(3) 0.0487(11) Uani 1 1 d . B .
C2 C 0.3268(5) -0.0109(3) 0.2268(3) 0.0465(11) Uani 1 1 d . B .
C3 C 0.4344(5) -0.0191(3) 0.1748(3) 0.0460(11) Uani 1 1 d . . .
C4 C 0.5753(5) 0.0260(3) 0.2094(3) 0.0476(11) Uani 1 1 d . . .
C5 C 0.5541(5) 0.0632(3) 0.2824(3) 0.0490(11) Uani 1 1 d . B .
C6 C 0.1748(5) -0.0583(3) 0.2194(4) 0.0562(13) Uani 1 1 d . . .
H6A H 0.1357 -0.0739 0.1614 0.084 Uiso 1 1 calc R . .
H6B H 0.0953 -0.0239 0.2383 0.084 Uiso 1 1 calc R . .
H6C H 0.1940 -0.1080 0.2537 0.084 Uiso 1 1 calc R . .
C7 C 0.4079(6) -0.0670(4) 0.0960(3) 0.0564(13) Uani 1 1 d . . .
H7A H 0.3605 -0.1205 0.1045 0.085 Uiso 1 1 calc R . .
H7B H 0.5098 -0.0757 0.0792 0.085 Uiso 1 1 calc R . .
H7C H 0.3360 -0.0364 0.0527 0.085 Uiso 1 1 calc R . .
C8 C 0.7207(5) 0.0325(4) 0.1717(4) 0.0608(14) Uani 1 1 d . . .
H8A H 0.6894 0.0509 0.1140 0.091 Uiso 1 1 calc R . .
H8B H 0.7722 -0.0216 0.1733 0.091 Uiso 1 1 calc R . .
H8C H 0.7950 0.0723 0.2031 0.091 Uiso 1 1 calc R . .
C9 C 0.6747(6) 0.1104(4) 0.3436(4) 0.0607(14) Uani 1 1 d . . .
H9A H 0.7807 0.1017 0.3316 0.091 Uiso 1 1 calc R . .
H9B H 0.6734 0.0911 0.3999 0.091 Uiso 1 1 calc R . .
H9C H 0.6488 0.1693 0.3394 0.091 Uiso 1 1 calc R . .
C10 C 0.3575(6) 0.0336(4) 0.3820(3) 0.0578(13) Uani 1 1 d . . .
H10A H 0.2630 -0.0023 0.3778 0.069 Uiso 1 1 calc R A 1
H10B H 0.4475 0.0050 0.4181 0.069 Uiso 1 1 calc R A 1
C11 C 0.3255(7) 0.1134(4) 0.4253(4) 0.0725(16) Uani 1 1 d . B 1
H11A H 0.3188 0.1007 0.4833 0.087 Uiso 1 1 calc R B 1
H11B H 0.4161 0.1514 0.4267 0.087 Uiso 1 1 calc R B 1
C12 C 0.1762(7) 0.1554(4) 0.3839(4) 0.0683(16) Uani 1 1 d . . .
H12A H 0.1405 0.1913 0.4253 0.082 Uiso 1 1 calc R B 1
H12B H 0.0934 0.1129 0.3671 0.082 Uiso 1 1 calc R B 1
C13 C 0.2704(7) 0.2848(4) 0.3343(4) 0.0669(15) Uani 1 1 d . . .
H13A H 0.2614 0.3210 0.2859 0.100 Uiso 1 1 calc R B .
H13B H 0.3828 0.2730 0.3566 0.100 Uiso 1 1 calc R . .
H13C H 0.2237 0.3121 0.3768 0.100 Uiso 1 1 calc R . .
C14 C 0.0195(6) 0.2272(4) 0.2693(3) 0.0586(14) Uani 1 1 d . . .
H14A H -0.0336 0.2539 0.3097 0.088 Uiso 1 1 calc R B .
H14B H -0.0375 0.1765 0.2491 0.088 Uiso 1 1 calc R . .
H14C H 0.0199 0.2646 0.2226 0.088 Uiso 1 1 calc R . .
C15 C 0.2958(5) 0.1978(3) 0.1118(3) 0.0449(10) Uani 1 1 d . B .
C16 C 0.3009(5) 0.2872(3) 0.1280(3) 0.0450(10) Uani 1 1 d . . .
C17 C 0.1529(5) 0.3194(3) 0.1036(3) 0.0477(11) Uani 1 1 d . . .
C18 C 0.0442(5) 0.2535(3) 0.0686(3) 0.0489(11) Uani 1 1 d . . .
C19 C 0.1277(5) 0.1822(3) 0.0708(3) 0.0464(11) Uani 1 1 d . . .
C20 C 0.4251(6) 0.1654(3) 0.0686(3) 0.0555(13) Uani 1 1 d . . .
H20A H 0.4171 0.1934 0.0152 0.083 Uiso 1 1 calc R . .
H20B H 0.4112 0.1060 0.0593 0.083 Uiso 1 1 calc R . .
H20C H 0.5298 0.1761 0.1034 0.083 Uiso 1 1 calc R . .
C21 C 0.4545(6) 0.3323(3) 0.1600(3) 0.0559(13) Uani 1 1 d . . .
H21A H 0.5116 0.3401 0.1147 0.084 Uiso 1 1 calc R . .
H21B H 0.5204 0.2999 0.2042 0.084 Uiso 1 1 calc R . .
H21C H 0.4315 0.3861 0.1819 0.084 Uiso 1 1 calc R . .
C22 C 0.1019(6) 0.4072(3) 0.1113(4) 0.0601(14) Uani 1 1 d . . .
H22A H 0.1931 0.4399 0.1393 0.090 Uiso 1 1 calc R . .
H22B H 0.0180 0.4090 0.1437 0.090 Uiso 1 1 calc R . .
H22C H 0.0614 0.4300 0.0560 0.090 Uiso 1 1 calc R . .
C23 C -0.1312(5) 0.2660(4) 0.0387(4) 0.0672(16) Uani 1 1 d . . .
H23A H -0.1783 0.2160 0.0107 0.101 Uiso 1 1 calc R . .
H23B H -0.1491 0.3124 -0.0002 0.101 Uiso 1 1 calc R . .
H23C H -0.1807 0.2779 0.0861 0.101 Uiso 1 1 calc R . .
C24 C 0.0678(6) 0.0999(4) 0.0362(3) 0.0615(14) Uani 1 1 d . . .
H24A H -0.0478 0.0973 0.0312 0.092 Uiso 1 1 calc R . .
H24B H 0.1181 0.0561 0.0734 0.092 Uiso 1 1 calc R . .
H24C H 0.0939 0.0925 -0.0186 0.092 Uiso 1 1 calc R . .
N1 N 0.1849(5) 0.2068(3) 0.3093(3) 0.0522(10) Uani 1 1 d . B .
Zn1 Zn 0.30350(5) 0.14286(4) 0.22358(3) 0.04458(19) Uani 1 1 d . . .

loop_
_atom_site_aniso_label
_atom_site_aniso_U_11
_atom_site_aniso_U_22
_atom_site_aniso_U_33
_atom_site_aniso_U_23
_atom_site_aniso_U_13
_atom_site_aniso_U_12
C1 0.037(2) 0.059(3) 0.049(3) -0.002(2) 0.0047(18) 0.001(2)
C2 0.034(2) 0.049(3) 0.053(3) 0.002(2) -0.0003(19) -0.0007(18)
C3 0.036(2) 0.051(3) 0.049(3) 0.002(2) 0.0038(18) 0.0041(19)
C4 0.0313(19) 0.056(3) 0.053(3) -0.002(2) 0.0018(18) 0.0008(19)
C5 0.033(2) 0.053(3) 0.057(3) 0.001(2) 0.0001(19) -0.004(2)
C6 0.038(2) 0.061(3) 0.068(3) 0.002(3) 0.005(2) -0.004(2)
C7 0.052(3) 0.062(3) 0.053(3) -0.005(3) 0.005(2) 0.004(2)
C8 0.039(2) 0.073(4) 0.071(3) 0.004(3) 0.014(2) 0.000(2)
C9 0.042(2) 0.066(3) 0.068(3) -0.003(3) -0.003(2) -0.004(2)
C10 0.054(3) 0.070(4) 0.051(3) 0.005(3) 0.013(2) 0.008(3)
C11 0.066(3) 0.090(5) 0.062(3) -0.005(3) 0.015(3) 0.005(3)
C12 0.067(3) 0.086(5) 0.057(3) 0.007(3) 0.024(3) 0.023(3)
C13 0.066(3) 0.070(4) 0.066(4) -0.013(3) 0.018(3) -0.009(3)
C14 0.047(2) 0.070(4) 0.061(3) 0.003(3) 0.018(2) 0.013(2)
C15 0.036(2) 0.050(3) 0.047(2) -0.003(2) 0.0048(18) 0.0014(19)
C16 0.038(2) 0.049(3) 0.048(3) 0.000(2) 0.0078(18) -0.0045(19)
C17 0.043(2) 0.050(3) 0.051(3) 0.006(2) 0.012(2) 0.002(2)
C18 0.036(2) 0.060(3) 0.050(3) 0.002(2) 0.0065(19) -0.002(2)
C19 0.043(2) 0.053(3) 0.040(2) -0.000(2) 0.0015(18) -0.003(2)
C20 0.054(3) 0.059(3) 0.054(3) 0.003(2) 0.014(2) 0.011(2)
C21 0.044(2) 0.059(3) 0.065(3) -0.004(3) 0.011(2) -0.010(2)
C22 0.055(3) 0.059(4) 0.068(3) -0.000(3) 0.017(3) 0.007(3)
C23 0.038(2) 0.088(5) 0.072(4) 0.011(3) 0.003(2) 0.006(3)
C24 0.056(3) 0.065(4) 0.055(3) -0.001(3) -0.008(2) -0.008(3)
N1 0.044(2) 0.058(3) 0.056(2) -0.002(2) 0.0130(17) 0.0055(19)
Zn1 0.0328(2) 0.0528(3) 0.0469(3) -0.0014(3) 0.00493(19) -0.0000(2)

loop_
_atom_type_symbol
_atom_type_description
_atom_type_scat_dispersion_real
_atom_type_scat_dispersion_imag
_atom_type_scat_source
C C 0.0033 0.0016 'International Tables Vol C Tables 4.2.6.8 and 6.1.1.4'
H H 0.0000 0.0000 'International Tables Vol C Tables 4.2.6.8 and 6.1.1.4'
N N 0.0061 0.0033 'International Tables Vol C Tables 4.2.6.8 and 6.1.1.4'
Zn Zn 0.2839 1.4301 'International Tables Vol C Tables 4.2.6.8 and 6.1.1.4'

loop_
_geom_angle_atom_site_label_1
_geom_angle_atom_site_label_2
_geom_angle_atom_site_label_3
_geom_angle
C2 C1 C5 105.8(4)
C2 C1 C10 123.4(5)
C5 C1 C10 122.5(4)
C2 C1 Zn1 88.3(3)
C5 C1 Zn1 89.0(3)
C10 C1 Zn1 117.8(4)
C3 C2 C1 108.8(4)
C3 C2 C6 125.3(5)
C1 C2 C6 125.3(5)
C3 C2 Zn1 98.2(3)
C1 C2 Zn1 56.5(3)
C6 C2 Zn1 116.4(3)
C2 C3 C4 108.6(4)
C2 C3 C7 125.7(4)
C4 C3 C7 125.7(4)
C5 C4 C3 108.7(4)
C5 C4 C8 126.2(4)
C3 C4 C8 125.1(5)
C4 C5 C1 108.1(4)
C4 C5 C9 127.6(4)
C1 C5 C9 124.0(5)
C4 C5 Zn1 98.1(3)
C1 C5 Zn1 55.6(2)
C9 C5 Zn1 114.5(3)
C2 C6 H6A 109.5
C2 C6 H6B 109.5
H6A C6 H6B 109.5
C2 C6 H6C 109.5
H6A C6 H6C 109.5
H6B C6 H6C 109.5
C3 C7 H7A 109.5
C3 C7 H7B 109.5
H7A C7 H7B 109.5
C3 C7 H7C 109.5
H7A C7 H7C 109.5
H7B C7 H7C 109.5
C4 C8 H8A 109.5
C4 C8 H8B 109.5
H8A C8 H8B 109.5
C4 C8 H8C 109.5
H8A C8 H8C 109.5
H8B C8 H8C 109.5
C5 C9 H9A 109.5
C5 C9 H9B 109.5
H9A C9 H9B 109.5
C5 C9 H9C 109.5
H9A C9 H9C 109.5
H9B C9 H9C 109.5
C11 C10 C1 117.1(5)
C11 C10 H10A 108.0
C1 C10 H10A 108.0
C11 C10 H10B 108.0
C1 C10 H10B 108.0
H10A C10 H10B 107.3
C12 C11 C10 113.2(5)
C12 C11 H11A 108.9
C10 C11 H11A 108.9
C12 C11 H11B 108.9
C10 C11 H11B 108.9
H11A C11 H11B 107.8
C11 C12 N1 116.7(5)
C11 C12 H12A 108.1
N1 C12 H12A 108.1
C11 C12 H12B 108.1
N1 C12 H12B 108.1
H12A C12 H12B 107.3
N1 C13 H13A 109.5
N1 C13 H13B 109.5
H13A C13 H13B 109.5
N1 C13 H13C 109.5
H13A C13 H13C 109.5
H13B C13 H13C 109.5
N1 C14 H14A 109.5
N1 C14 H14B 109.5
H14A C14 H14B 109.5
N1 C14 H14C 109.5
H14A C14 H14C 109.5
H14B C14 H14C 109.5
C16 C15 C19 103.9(4)
C16 C15 C20 115.1(4)
C19 C15 C20 117.3(4)
C16 C15 Zn1 105.9(3)
C19 C15 Zn1 100.9(3)
C20 C15 Zn1 112.2(3)
C17 C16 C15 109.4(4)
C17 C16 C21 128.2(5)
C15 C16 C21 122.2(4)
C16 C17 C18 108.7(4)
C16 C17 C22 127.6(5)
C18 C17 C22 123.6(4)
C19 C18 C17 108.7(4)
C19 C18 C23 127.9(5)
C17 C18 C23 123.3(5)
C18 C19 C15 109.0(4)
C18 C19 C24 127.5(4)
C15 C19 C24 123.4(4)
C15 C20 H20A 109.5
C15 C20 H20B 109.5
H20A C20 H20B 109.5
C15 C20 H20C 109.5
H20A C20 H20C 109.5
H20B C20 H20C 109.5
C16 C21 H21A 109.5
C16 C21 H21B 109.5
H21A C21 H21B 109.5
C16 C21 H21C 109.5
H21A C21 H21C 109.5
H21B C21 H21C 109.5
C17 C22 H22A 109.5
C17 C22 H22B 109.5
H22A C22 H22B 109.5
C17 C22 H22C 109.5
H22A C22 H22C 109.5
H22B C22 H22C 109.5
C18 C23 H23A 109.5
C18 C23 H23B 109.5
H23A C23 H23B 109.5
C18 C23 H23C 109.5
H23A C23 H23C 109.5
H23B C23 H23C 109.5
C19 C24 H24A 109.5
C19 C24 H24B 109.5
H24A C24 H24B 109.5
C19 C24 H24C 109.5
H24A C24 H24C 109.5
H24B C24 H24C 109.5
C14 N1 C13 108.1(4)
C14 N1 C12 106.7(4)
C13 N1 C12 110.6(5)
C14 N1 Zn1 110.6(3)
C13 N1 Zn1 108.6(3)
C12 N1 Zn1 112.1(3)
C15 Zn1 C1 142.96(19)
C15 Zn1 N1 116.51(18)
C1 Zn1 N1 100.49(18)
C15 Zn1 C2 116.34(18)
C1 Zn1 C2 35.20(17)
N1 Zn1 C2 120.68(17)
C15 Zn1 C5 116.12(17)
C1 Zn1 C5 35.34(16)
N1 Zn1 C5 118.10(16)
C2 Zn1 C5 54.86(14)

loop_
_geom_bond_atom_site_label_1
_geom_bond_atom_site_label_2
_geom_bond_distance
C1 C2 1.443(7)
C1 C5 1.463(6)
C1 C10 1.530(7)
C1 Zn1 2.088(5)
C2 C3 1.387(6)
C2 C6 1.498(6)
C2 Zn1 2.503(5)
C3 C4 1.430(6)
C3 C7 1.489(7)
C4 C5 1.389(7)
C4 C8 1.507(6)
C5 C9 1.502(7)
C5 Zn1 2.529(4)
C6 H6A 0.9800
C6 H6B 0.9800
C6 H6C 0.9800
C7 H7A 0.9800
C7 H7B 0.9800
C7 H7C 0.9800
C8 H8A 0.9800
C8 H8B 0.9800
C8 H8C 0.9800
C9 H9A 0.9800
C9 H9B 0.9800
C9 H9C 0.9800
C10 C11 1.529(9)
C10 H10A 0.9900
C10 H10B 0.9900
C11 C12 1.490(8)
C11 H11A 0.9900
C11 H11B 0.9900
C12 N1 1.499(7)
C12 H12A 0.9900
C12 H12B 0.9900
C13 N1 1.479(7)
C13 H13A 0.9800
C13 H13B 0.9800
C13 H13C 0.9800
C14 N1 1.478(6)
C14 H14A 0.9800
C14 H14B 0.9800
C14 H14C 0.9800
C15 C16 1.475(7)
C15 C19 1.486(6)
C15 C20 1.529(6)
C15 Zn1 2.034(5)
C16 C17 1.358(6)
C16 C21 1.507(6)
C17 C18 1.461(7)
C17 C22 1.503(7)
C18 C19 1.358(7)
C18 C23 1.501(6)
C19 C24 1.502(7)
C20 H20A 0.9800
C20 H20B 0.9800
C20 H20C 0.9800
C21 H21A 0.9800
C21 H21B 0.9800
C21 H21C 0.9800
C22 H22A 0.9800
C22 H22B 0.9800
C22 H22C 0.9800
C23 H23A 0.9800
C23 H23B 0.9800
C23 H23C 0.9800
C24 H24A 0.9800
C24 H24B 0.9800
C24 H24C 0.9800
N1 Zn1 2.165(4)

loop_
_geom_torsion_atom_site_label_1
_geom_torsion_atom_site_label_2
_geom_torsion_atom_site_label_3
_geom_torsion_atom_site_label_4
_geom_torsion
C5 C1 C2 C3 -1.0(6)
C10 C1 C2 C3 -149.9(5)
Zn1 C1 C2 C3 87.5(4)
C5 C1 C2 C6 170.8(5)
C10 C1 C2 C6 21.9(8)
Zn1 C1 C2 C6 -100.7(5)
C5 C1 C2 Zn1 -88.5(4)
C10 C1 C2 Zn1 122.6(5)
C1 C2 C3 C4 1.1(6)
C6 C2 C3 C4 -170.6(5)
Zn1 C2 C3 C4 58.5(4)
C1 C2 C3 C7 -178.9(5)
C6 C2 C3 C7 9.3(8)
Zn1 C2 C3 C7 -121.6(5)
C2 C3 C4 C5 -0.9(6)
C7 C3 C4 C5 179.2(5)
C2 C3 C4 C8 180.0(5)
C7 C3 C4 C8 0.0(8)
C3 C4 C5 C1 0.2(6)
C8 C4 C5 C1 179.4(5)
C3 C4 C5 C9 174.1(5)
C8 C4 C5 C9 -6.7(9)
C3 C4 C5 Zn1 -56.2(4)
C8 C4 C5 Zn1 123.0(5)
C2 C1 C5 C4 0.4(6)
C10 C1 C5 C4 149.7(5)
Zn1 C1 C5 C4 -87.5(4)
C2 C1 C5 C9 -173.7(5)
C10 C1 C5 C9 -24.5(8)
Zn1 C1 C5 C9 98.3(5)
C2 C1 C5 Zn1 87.9(4)
C10 C1 C5 Zn1 -122.8(6)
C2 C1 C10 C11 -135.4(5)
C5 C1 C10 C11 80.7(6)
Zn1 C1 C10 C11 -27.5(6)
C1 C10 C11 C12 67.2(7)
C10 C11 C12 N1 -80.8(7)
C19 C15 C16 C17 2.9(5)
C20 C15 C16 C17 132.6(4)
Zn1 C15 C16 C17 -102.9(4)
C19 C15 C16 C21 -172.4(4)
C20 C15 C16 C21 -42.7(6)
Zn1 C15 C16 C21 81.7(5)
C15 C16 C17 C18 -1.3(6)
C21 C16 C17 C18 173.7(5)
C15 C16 C17 C22 177.5(5)
C21 C16 C17 C22 -7.5(9)
C16 C17 C18 C19 -1.0(6)
C22 C17 C18 C19 -179.9(5)
C16 C17 C18 C23 177.2(5)
C22 C17 C18 C23 -1.7(8)
C17 C18 C19 C15 2.9(5)
C23 C18 C19 C15 -175.2(5)
C17 C18 C19 C24 -175.4(5)
C23 C18 C19 C24 6.5(9)
C16 C15 C19 C18 -3.5(5)
C20 C15 C19 C18 -131.8(5)
Zn1 C15 C19 C18 106.0(4)
C16 C15 C19 C24 174.8(4)
C20 C15 C19 C24 46.5(7)
Zn1 C15 C19 C24 -75.6(5)
C11 C12 N1 C14 168.3(6)
C11 C12 N1 C13 -74.3(6)
C11 C12 N1 Zn1 47.1(6)
C16 C15 Zn1 C1 -142.7(3)
C19 C15 Zn1 C1 109.3(4)
C20 C15 Zn1 C1 -16.4(5)
C16 C15 Zn1 N1 34.4(3)
C19 C15 Zn1 N1 -73.7(3)
C20 C15 Zn1 N1 160.6(3)
C16 C15 Zn1 C2 -173.6(2)
C19 C15 Zn1 C2 78.3(3)
C20 C15 Zn1 C2 -47.3(4)
C16 C15 Zn1 C5 -111.8(3)
C19 C15 Zn1 C5 140.1(3)
C20 C15 Zn1 C5 14.5(4)
C2 C1 Zn1 C15 -53.1(4)
C5 C1 Zn1 C15 52.8(4)
C10 C1 Zn1 C15 179.6(3)
C2 C1 Zn1 N1 129.6(3)
C5 C1 Zn1 N1 -124.5(3)
C10 C1 Zn1 N1 2.2(4)
C5 C1 Zn1 C2 105.8(4)
C10 C1 Zn1 C2 -127.4(5)
C2 C1 Zn1 C5 -105.8(4)
C10 C1 Zn1 C5 126.8(5)
C14 N1 Zn1 C15 52.3(4)
C13 N1 Zn1 C15 -66.2(4)
C12 N1 Zn1 C15 171.3(3)
C14 N1 Zn1 C1 -129.5(4)
C13 N1 Zn1 C1 112.0(4)
C12 N1 Zn1 C1 -10.5(4)
C14 N1 Zn1 C2 -98.4(4)
C13 N1 Zn1 C2 143.1(3)
C12 N1 Zn1 C2 20.5(4)
C14 N1 Zn1 C5 -162.2(3)
C13 N1 Zn1 C5 79.3(4)
C12 N1 Zn1 C5 -43.2(4)
C3 C2 Zn1 C15 40.4(3)
C1 C2 Zn1 C15 147.5(3)
C6 C2 Zn1 C15 -96.1(4)
C3 C2 Zn1 C1 -107.1(4)
C6 C2 Zn1 C1 116.4(5)
C3 C2 Zn1 N1 -168.8(3)
C1 C2 Zn1 N1 -61.7(3)
C6 C2 Zn1 N1 54.7(4)
C3 C2 Zn1 C5 -64.2(3)
C1 C2 Zn1 C5 42.9(3)
C6 C2 Zn1 C5 159.3(4)
C4 C5 Zn1 C15 -41.3(4)
C1 C5 Zn1 C15 -147.7(3)
C9 C5 Zn1 C15 96.6(4)
C4 C5 Zn1 C1 106.4(4)
C9 C5 Zn1 C1 -115.7(5)
C4 C5 Zn1 N1 173.1(3)
C1 C5 Zn1 N1 66.7(3)
C9 C5 Zn1 N1 -49.0(4)
C4 C5 Zn1 C2 63.7(3)
C1 C5 Zn1 C2 -42.7(3)
C9 C5 Zn1 C2 -158.4(4)
